data_4346751
loop_
_publ_author_name
'Ananthnag, Guddekoppa S.'
'Mague, Joel T.'
'Balakrishna, Maravanji S.'

_publ_section_title
;
 Self-Assembled Cyclophane-Type Copper(I) Complexes of
 2,4,6-Tris(diphenylphosphino)-1,3,5-triazine and Their Catalytic
 Application.
;
_journal_issue 22
_journal_name_full 'Inorganic chemistry'
_journal_page_first 10985
_journal_page_last 10992
_journal_paper_doi 10.1021/acs.inorgchem.5b02075
_journal_volume 54
_journal_year 2015
_chemical_formula_moiety 'C75 H54 Cu3 I3 N9 P3'
_chemical_formula_sum 'C75 H54 Cu3 I3 N9 P3'
_chemical_formula_weight 1745.50
_space_group_crystal_system triclinic
_space_group_IT_number 2
_space_group_name_Hall '-P 1'
_space_group_name_H-M_alt 'P -1'
_atom_sites_solution_hydrogens geom
_atom_sites_solution_primary direct
_atom_sites_solution_secondary difmap
_audit_creation_method SHELXL-2014/6
_cell_angle_alpha 75.258(1)
_cell_angle_beta 86.507(1)
_cell_angle_gamma 74.065(1)
_cell_formula_units_Z 2
_cell_length_a 11.5209(12)
_cell_length_b 15.8765(17)
_cell_length_c 24.201(3)
_cell_measurement_reflns_used 9893
_cell_measurement_temperature 150.(2)
_cell_measurement_theta_max 26.9126
_cell_measurement_theta_min 2.2886
_cell_volume 4116.2(8)
_computing_cell_refinement '<i>SAINT</i> (Bruker, 2014)'
_computing_data_collection '<i>APEX2</i> (Bruker, 2014)'
_computing_data_reduction '<i>SAINT</i> (Bruker, 2014)'
_computing_molecular_graphics '<i>DIAMOND</i> (Brandenburg & Putz, 2012)'
_computing_publication_material '<i>SHELXTL</i> (Bruker, 2014)'
_computing_structure_refinement '<i>SHELXL-2014</i> (Sheldrick, 2014)'
_computing_structure_solution '<i>SHELXT</i> (Bruker, 2014)'
_diffrn_ambient_temperature 150(2)
_diffrn_detector_area_resol_mean 8.3660
_diffrn_measured_fraction_theta_full 0.992
_diffrn_measured_fraction_theta_max 0.976
_diffrn_measurement_device_type 'Bruker Smart APEX CCD'
_diffrn_measurement_method '\f and \w scans'
_diffrn_radiation_monochromator graphite
_diffrn_radiation_type MoK\a
_diffrn_radiation_wavelength 0.71073
_diffrn_reflns_av_R_equivalents 0.1441
_diffrn_reflns_av_unetI/netI 0.1345
_diffrn_reflns_Laue_measured_fraction_full 0.992
_diffrn_reflns_Laue_measured_fraction_max 0.976
_diffrn_reflns_limit_h_max 15
_diffrn_reflns_limit_h_min -15
_diffrn_reflns_limit_k_max 20
_diffrn_reflns_limit_k_min -20
_diffrn_reflns_limit_l_max 31
_diffrn_reflns_limit_l_min -31
_diffrn_reflns_number 1114878
_diffrn_reflns_point_group_measured_fraction_full 0.992
_diffrn_reflns_point_group_measured_fraction_max 0.976
_diffrn_reflns_theta_full 26.000
_diffrn_reflns_theta_max 28.290
_diffrn_reflns_theta_min 1.740
_diffrn_source 'fine-focus sealed tube'
_exptl_absorpt_coefficient_mu 1.994
_exptl_absorpt_correction_T_max 0.91
_exptl_absorpt_correction_T_min 0.75
_exptl_absorpt_correction_type multi-scan
_exptl_absorpt_process_details '<i>TWINABS</i> (Sheldrick, 2009)'
_exptl_crystal_colour yellow
_exptl_crystal_density_diffrn 1.408
_exptl_crystal_density_method 'not measured'
_exptl_crystal_description plate
_exptl_crystal_F_000 1716
_exptl_crystal_size_max 0.150
_exptl_crystal_size_mid 0.112
_exptl_crystal_size_min 0.047
_exptl_transmission_factor_max 0.862
_exptl_transmission_factor_min 0.636
_refine_diff_density_max 1.202
_refine_diff_density_min -1.279
_refine_diff_density_rms 0.149
_refine_ls_extinction_method none
_refine_ls_goodness_of_fit_ref 0.893
_refine_ls_hydrogen_treatment constr
_refine_ls_matrix_type full
_refine_ls_number_parameters 838
_refine_ls_number_reflns 19957
_refine_ls_number_restraints 30
_refine_ls_restrained_S_all 0.894
_refine_ls_R_factor_all 0.1319
_refine_ls_R_factor_gt 0.0657
_refine_ls_shift/su_max 0.001
_refine_ls_shift/su_mean 0.000
_refine_ls_structure_factor_coef Fsqd
_refine_ls_weighting_details 'w=1/[\s^2^(Fo^2^)+(0.0604P)^2^] where P=(Fo^2^+2Fc^2^)/3'
_refine_ls_weighting_scheme calc
_refine_ls_wR_factor_gt 0.1262
_refine_ls_wR_factor_ref 0.1477
_reflns_Friedel_coverage 0.000
_reflns_number_gt 10476
_reflns_number_total 19957
_reflns_threshold_expression 'I > 2\s(I)'
_cod_data_source_file ic5b02075_si_006.cif
_cod_data_source_block msb658_a_sq
_cod_original_cell_volume 4116.3(8)
_cod_database_code 4346751
_shelx_space_group_comment
;
The symmetry employed for this shelxl refinement is uniquely defined
by the following loop, which should always be used as a source of
symmetry information in preference to the above space-group names.
They are only intended as comments.
;
_shelx_estimated_absorpt_t_min 0.754
_shelx_estimated_absorpt_t_max 0.912
_shelxl_version_number 2014/6

loop_
_space_group_symop_operation_xyz
'x, y, z'
'-x, -y, -z'

loop_
_atom_site_label
_atom_site_type_symbol
_atom_site_fract_x
_atom_site_fract_y
_atom_site_fract_z
_atom_site_U_iso_or_equiv
_atom_site_adp_type
_atom_site_occupancy
_atom_site_site_symmetry_order
_atom_site_calc_flag
_atom_site_refinement_flags_posn
_atom_site_refinement_flags_adp
I1 I 0.10734(4) 0.19824(3) 0.32479(2) 0.03261(12) Uani 1 1 d . .
I3 I 0.41593(4) 0.55692(3) 0.37985(2) 0.03326(12) Uani 1 1 d . .
I2 I 0.40363(5) 0.30198(4) 0.04886(2) 0.04144(14) Uani 1 1 d . .
Cu1 Cu 0.33262(7) 0.12381(5) 0.35331(3) 0.02460(19) Uani 1 1 d . .
Cu2 Cu 0.35458(7) 0.42343(6) 0.10834(3) 0.0285(2) Uani 1 1 d . .
Cu3 Cu 0.18547(7) 0.63321(5) 0.36069(4) 0.0290(2) Uani 1 1 d . .
P1 P 0.39204(14) 0.22255(11) 0.38392(7) 0.0198(3) Uani 1 1 d . .
P2 P 0.47576(15) 0.41895(11) 0.17532(7) 0.0219(4) Uani 1 1 d . .
P3 P 0.11954(15) 0.57452(11) 0.30052(7) 0.0228(4) Uani 1 1 d . .
N1 N 0.2563(4) 0.3989(3) 0.3374(2) 0.0188(11) Uani 1 1 d . .
N2 N 0.2976(5) 0.4796(3) 0.2447(2) 0.0243(12) Uani 1 1 d . .
N3 N 0.4207(4) 0.3326(3) 0.2837(2) 0.0200(11) Uani 1 1 d . .
N4 N 0.4059(5) 0.0796(3) 0.2819(2) 0.0282(13) Uani 1 1 d . .
N5 N 0.3646(5) -0.0139(3) 0.3867(2) 0.0234(12) Uani 1 1 d . .
N6 N 0.2694(5) 0.5389(4) 0.0481(2) 0.0309(14) Uani 1 1 d . .
N7 N 0.1749(5) 0.4278(4) 0.1299(2) 0.0288(13) Uani 1 1 d . .
N8 N 0.1067(5) 0.6452(4) 0.4385(2) 0.0316(13) Uani 1 1 d . .
N9 N 0.1444(5) 0.7729(4) 0.3487(3) 0.0355(15) Uani 1 1 d . .
C1 C 0.3508(5) 0.3323(4) 0.3307(2) 0.0186(13) Uani 1 1 d . .
C2 C 0.2337(5) 0.4723(4) 0.2925(3) 0.0196(13) Uani 1 1 d . .
C3 C 0.3908(5) 0.4082(4) 0.2423(3) 0.0217(14) Uani 1 1 d . .
C4 C 0.3397(5) 0.2445(4) 0.4528(2) 0.0193(13) Uani 1 1 d . .
C5 C 0.3314(6) 0.3238(4) 0.4681(3) 0.0292(16) Uani 1 1 d . .
H5 H 0.3469 0.3741 0.4407 0.035 Uiso 1 1 calc R U
C6 C 0.3007(6) 0.3301(4) 0.5232(3) 0.0331(17) Uani 1 1 d . .
H6 H 0.2936 0.3855 0.5331 0.040 Uiso 1 1 calc R U
C7 C 0.2802(6) 0.2582(5) 0.5639(3) 0.0368(18) Uani 1 1 d . .
H7 H 0.2608 0.2629 0.6019 0.044 Uiso 1 1 calc R U
C8 C 0.2882(7) 0.1785(5) 0.5485(3) 0.0356(18) Uani 1 1 d . .
H8 H 0.2725 0.1283 0.5759 0.043 Uiso 1 1 calc R U
C9 C 0.3189(6) 0.1720(5) 0.4938(3) 0.0304(16) Uani 1 1 d . .
H9 H 0.3259 0.1166 0.4840 0.037 Uiso 1 1 calc R U
C10 C 0.5548(5) 0.2045(4) 0.3881(3) 0.0238(14) Uani 1 1 d . .
C11 C 0.6076(6) 0.2698(5) 0.3961(3) 0.0295(16) Uani 1 1 d . .
H11 H 0.5588 0.3278 0.3984 0.035 Uiso 1 1 calc R U
C12 C 0.7324(7) 0.2493(6) 0.4009(3) 0.042(2) Uani 1 1 d . .
H12 H 0.7694 0.2934 0.4060 0.050 Uiso 1 1 calc R U
C13 C 0.8032(7) 0.1636(7) 0.3982(3) 0.055(2) Uani 1 1 d . .
H13 H 0.8885 0.1495 0.4014 0.066 Uiso 1 1 calc R U
C14 C 0.7512(7) 0.1015(6) 0.3911(4) 0.054(2) Uani 1 1 d . .
H14 H 0.8002 0.0431 0.3899 0.065 Uiso 1 1 calc R U
C15 C 0.6275(6) 0.1206(5) 0.3853(3) 0.0371(18) Uani 1 1 d . .
H15 H 0.5923 0.0760 0.3794 0.045 Uiso 1 1 calc R U
C16 C 0.3433(6) -0.0588(5) 0.4378(3) 0.0319(16) Uani 1 1 d . .
H16 H 0.3133 -0.0258 0.4657 0.038 Uiso 1 1 calc R U
C17 C 0.3623(7) -0.1535(5) 0.4540(3) 0.0365(18) Uani 1 1 d . .
H17 H 0.3461 -0.1832 0.4918 0.044 Uiso 1 1 calc R U
C18 C 0.4047(6) -0.2017(5) 0.4140(3) 0.0359(18) Uani 1 1 d . .
H18 H 0.4180 -0.2655 0.4234 0.043 Uiso 1 1 calc R U
C19 C 0.4281(6) -0.1550(4) 0.3587(3) 0.0321(16) Uani 1 1 d . .
C20 C 0.4695(8) -0.1992(5) 0.3138(4) 0.051(2) Uani 1 1 d . .
H20 H 0.4861 -0.2632 0.3218 0.061 Uiso 1 1 calc R U
C21 C 0.4857(9) -0.1524(5) 0.2604(4) 0.059(3) Uani 1 1 d . .
H21 H 0.5120 -0.1836 0.2313 0.071 Uiso 1 1 calc R U
C22 C 0.4634(8) -0.0550(5) 0.2468(3) 0.044(2) Uani 1 1 d . .
C23 C 0.4781(9) -0.0032(5) 0.1916(3) 0.062(3) Uani 1 1 d . .
H23 H 0.5004 -0.0307 0.1605 0.075 Uiso 1 1 calc R U
C24 C 0.4594(9) 0.0878(5) 0.1841(3) 0.061(3) Uani 1 1 d . .
H24 H 0.4725 0.1243 0.1478 0.073 Uiso 1 1 calc R U
C25 C 0.4212(7) 0.1270(5) 0.2293(3) 0.044(2) Uani 1 1 d . .
H25 H 0.4051 0.1908 0.2226 0.053 Uiso 1 1 calc R U
C26 C 0.4273(6) -0.0102(4) 0.2912(3) 0.0284(16) Uani 1 1 d . .
C27 C 0.4072(5) -0.0610(4) 0.3469(3) 0.0245(14) Uani 1 1 d . .
C28 C 0.0993(7) 0.6412(4) 0.2258(3) 0.0338(17) Uani 1 1 d . .
C29 C 0.0028(8) 0.6496(5) 0.1922(3) 0.047(2) Uani 1 1 d . U
H29 H -0.0584 0.6206 0.2072 0.057 Uiso 1 1 calc R U
C30 C -0.0043(11) 0.7009(6) 0.1360(4) 0.071(3) Uani 1 1 d . U
H30 H -0.0722 0.7094 0.1128 0.086 Uiso 1 1 calc R U
C31 C 0.0848(12) 0.7380(7) 0.1148(4) 0.082(3) Uani 1 1 d . U
H31 H 0.0800 0.7704 0.0758 0.098 Uiso 1 1 calc R U
C32 C 0.1829(10) 0.7320(6) 0.1464(4) 0.073(3) Uani 1 1 d . U
H32 H 0.2436 0.7608 0.1303 0.088 Uiso 1 1 calc R U
C33 C 0.1900(8) 0.6809(5) 0.2043(3) 0.052(2) Uani 1 1 d . U
H33 H 0.2567 0.6743 0.2278 0.062 Uiso 1 1 calc R U
C34 C -0.0170(6) 0.5382(4) 0.3160(3) 0.0242(14) Uani 1 1 d . .
C35 C -0.1151(6) 0.5936(4) 0.3377(3) 0.0318(17) Uani 1 1 d . .
H35 H -0.1082 0.6481 0.3450 0.038 Uiso 1 1 calc R U
C36 C -0.2230(6) 0.5694(5) 0.3485(3) 0.0360(18) Uani 1 1 d . .
H36 H -0.2892 0.6081 0.3630 0.043 Uiso 1 1 calc R U
C37 C -0.2360(6) 0.4918(5) 0.3389(3) 0.0381(18) Uani 1 1 d . .
H37 H -0.3104 0.4762 0.3464 0.046 Uiso 1 1 calc R U
C38 C -0.1386(6) 0.4360(5) 0.3180(3) 0.0326(16) Uani 1 1 d . .
H38 H -0.1465 0.3812 0.3116 0.039 Uiso 1 1 calc R U
C39 C -0.0303(6) 0.4578(4) 0.3063(3) 0.0278(15) Uani 1 1 d . .
H39 H 0.0351 0.4185 0.2918 0.033 Uiso 1 1 calc R U
C40 C 0.1649(7) 0.8355(5) 0.3042(4) 0.055(2) Uani 1 1 d . .
H40 H 0.2002 0.8178 0.2710 0.065 Uiso 1 1 calc R U
C41 C 0.1354(8) 0.9301(6) 0.3045(5) 0.064(3) Uani 1 1 d . .
H41 H 0.1518 0.9743 0.2726 0.077 Uiso 1 1 calc R U
C42 C 0.0829(8) 0.9527(6) 0.3527(6) 0.069(3) Uani 1 1 d . .
H42 H 0.0613 1.0147 0.3533 0.083 Uiso 1 1 calc R U
C43 C 0.0594(7) 0.8910(5) 0.4004(4) 0.048(2) Uani 1 1 d . .
C44 C 0.0060(8) 0.9101(7) 0.4524(5) 0.063(3) Uani 1 1 d . .
H44 H -0.0151 0.9709 0.4555 0.076 Uiso 1 1 calc R U
C45 C -0.0150(8) 0.8484(7) 0.4954(5) 0.066(3) Uani 1 1 d . .
H45 H -0.0530 0.8657 0.5283 0.079 Uiso 1 1 calc R U
C46 C 0.0180(7) 0.7539(6) 0.4946(4) 0.044(2) Uani 1 1 d . .
C47 C 0.0001(8) 0.6844(7) 0.5390(4) 0.065(3) Uani 1 1 d . .
H47 H -0.0374 0.6972 0.5731 0.077 Uiso 1 1 calc R U
C48 C 0.0356(7) 0.5984(6) 0.5340(3) 0.051(2) Uani 1 1 d . .
H48 H 0.0238 0.5502 0.5644 0.062 Uiso 1 1 calc R U
C49 C 0.0900(7) 0.5815(5) 0.4835(3) 0.0388(18) Uani 1 1 d . .
H49 H 0.1168 0.5204 0.4810 0.047 Uiso 1 1 calc R U
C50 C 0.0721(6) 0.7315(5) 0.4442(3) 0.0378(19) Uani 1 1 d . .
C51 C 0.0917(6) 0.7980(5) 0.3959(4) 0.0395(19) Uani 1 1 d . .
C52 C 0.6100(5) 0.3259(4) 0.1955(2) 0.0205(13) Uani 1 1 d . .
C53 C 0.6274(7) 0.2527(5) 0.1725(3) 0.0367(18) Uani 1 1 d . .
H53 H 0.5711 0.2520 0.1456 0.044 Uiso 1 1 calc R U
C54 C 0.7300(8) 0.1785(5) 0.1892(4) 0.065(3) Uani 1 1 d . .
H54 H 0.7416 0.1278 0.1734 0.078 Uiso 1 1 calc R U
C55 C 0.8113(7) 0.1777(6) 0.2267(3) 0.048(2) Uani 1 1 d . .
H55 H 0.8798 0.1272 0.2373 0.058 Uiso 1 1 calc R U
C56 C 0.7943(6) 0.2507(5) 0.2497(3) 0.0343(17) Uani 1 1 d . .
H56 H 0.8507 0.2507 0.2767 0.041 Uiso 1 1 calc R U
C57 C 0.6949(6) 0.3246(5) 0.2334(3) 0.0351(17) Uani 1 1 d . .
H57 H 0.6853 0.3755 0.2488 0.042 Uiso 1 1 calc R U
C58 C 0.5250(6) 0.5194(4) 0.1733(3) 0.0246(14) Uani 1 1 d . .
C59 C 0.5540(6) 0.5696(5) 0.1203(3) 0.0339(17) Uani 1 1 d . .
H59 H 0.5441 0.5521 0.0865 0.041 Uiso 1 1 calc R U
C60 C 0.5971(8) 0.6446(5) 0.1164(3) 0.046(2) Uani 1 1 d . .
H60 H 0.6185 0.6770 0.0804 0.055 Uiso 1 1 calc R U
C61 C 0.6086(7) 0.6713(5) 0.1645(3) 0.045(2) Uani 1 1 d . .
H61 H 0.6367 0.7231 0.1619 0.054 Uiso 1 1 calc R U
C62 C 0.5794(7) 0.6233(5) 0.2169(3) 0.042(2) Uani 1 1 d . .
H62 H 0.5883 0.6420 0.2503 0.050 Uiso 1 1 calc R U
C63 C 0.5372(6) 0.5479(4) 0.2213(3) 0.0272(15) Uani 1 1 d . .
H63 H 0.5166 0.5158 0.2577 0.033 Uiso 1 1 calc R U
C64 C 0.3158(7) 0.5938(5) 0.0078(3) 0.049(2) Uani 1 1 d . .
H64 H 0.4007 0.5850 0.0079 0.059 Uiso 1 1 calc R U
C65 C 0.2470(9) 0.6648(6) -0.0356(4) 0.063(3) Uani 1 1 d . .
H65 H 0.2843 0.7036 -0.0629 0.076 Uiso 1 1 calc R U
C66 C 0.1275(8) 0.6756(6) -0.0367(3) 0.055(2) Uani 1 1 d . .
H66 H 0.0801 0.7216 -0.0662 0.067 Uiso 1 1 calc R U
C67 C 0.0697(7) 0.6200(5) 0.0049(3) 0.0408(19) Uani 1 1 d . .
C68 C -0.0549(7) 0.6251(6) 0.0061(3) 0.053(2) Uani 1 1 d . .
H68 H -0.1057 0.6675 -0.0236 0.063 Uiso 1 1 calc R U
C69 C -0.1029(7) 0.5733(6) 0.0469(3) 0.048(2) Uani 1 1 d . .
H69 H -0.1878 0.5817 0.0475 0.058 Uiso 1 1 calc R U
C70 C -0.0284(6) 0.5041(6) 0.0908(3) 0.0403(19) Uani 1 1 d . .
C71 C -0.0731(7) 0.4444(6) 0.1353(3) 0.050(2) Uani 1 1 d . .
H71 H -0.1572 0.4492 0.1377 0.060 Uiso 1 1 calc R U
C72 C 0.0045(7) 0.3799(6) 0.1747(3) 0.047(2) Uani 1 1 d . .
H72 H -0.0251 0.3396 0.2046 0.057 Uiso 1 1 calc R U
C73 C 0.1290(7) 0.3736(5) 0.1705(3) 0.0369(18) Uani 1 1 d . .
H73 H 0.1822 0.3285 0.1982 0.044 Uiso 1 1 calc R U
C74 C 0.0975(6) 0.4939(5) 0.0911(3) 0.0320(16) Uani 1 1 d . .
C75 C 0.1467(6) 0.5529(5) 0.0470(3) 0.0334(17) Uani 1 1 d . .

loop_
_atom_site_aniso_label
_atom_site_aniso_U_11
_atom_site_aniso_U_22
_atom_site_aniso_U_33
_atom_site_aniso_U_23
_atom_site_aniso_U_13
_atom_site_aniso_U_12
I1 0.0220(2) 0.0276(2) 0.0484(3) -0.0094(2) -0.0036(2) -0.00606(19)
I3 0.0265(3) 0.0285(2) 0.0451(3) -0.0092(2) 0.0020(2) -0.0081(2)
I2 0.0414(3) 0.0530(3) 0.0303(3) -0.0112(2) -0.0049(2) -0.0114(3)
Cu1 0.0262(4) 0.0214(4) 0.0270(4) -0.0075(3) 0.0025(3) -0.0068(4)
Cu2 0.0225(4) 0.0383(5) 0.0229(4) -0.0029(4) -0.0024(3) -0.0092(4)
Cu3 0.0272(5) 0.0205(4) 0.0393(5) -0.0083(4) 0.0004(4) -0.0059(4)
P1 0.0151(8) 0.0195(8) 0.0231(8) -0.0040(7) 0.0007(7) -0.0031(7)
P2 0.0198(9) 0.0251(9) 0.0191(8) -0.0051(7) 0.0027(7) -0.0042(7)
P3 0.0200(9) 0.0186(8) 0.0265(9) -0.0039(7) 0.0015(7) -0.0018(7)
N1 0.016(3) 0.016(3) 0.023(3) -0.004(2) 0.004(2) -0.004(2)
N2 0.020(3) 0.022(3) 0.024(3) -0.003(2) 0.000(2) 0.003(2)
N3 0.017(3) 0.017(3) 0.026(3) -0.004(2) 0.002(2) -0.006(2)
N4 0.035(3) 0.023(3) 0.026(3) -0.005(2) 0.009(3) -0.009(3)
N5 0.023(3) 0.024(3) 0.023(3) -0.002(2) 0.001(2) -0.010(2)
N6 0.026(3) 0.042(4) 0.024(3) 0.001(3) 0.000(2) -0.018(3)
N7 0.023(3) 0.036(3) 0.028(3) -0.006(3) 0.001(2) -0.012(3)
N8 0.027(3) 0.033(3) 0.038(3) -0.016(3) 0.000(3) -0.007(3)
N9 0.023(3) 0.022(3) 0.060(4) 0.000(3) -0.015(3) -0.010(3)
C1 0.011(3) 0.022(3) 0.026(3) -0.009(3) -0.001(3) -0.008(3)
C2 0.012(3) 0.021(3) 0.026(3) -0.009(3) 0.000(3) -0.002(3)
C3 0.013(3) 0.028(4) 0.027(3) -0.011(3) -0.002(3) -0.006(3)
C4 0.012(3) 0.024(3) 0.024(3) -0.006(3) 0.005(3) -0.008(3)
C5 0.027(4) 0.025(4) 0.033(4) -0.004(3) 0.001(3) -0.005(3)
C6 0.041(4) 0.024(4) 0.031(4) -0.010(3) -0.004(3) 0.001(3)
C7 0.040(4) 0.046(5) 0.019(3) -0.014(3) 0.004(3) 0.000(4)
C8 0.042(5) 0.042(4) 0.026(4) -0.007(3) 0.013(3) -0.021(4)
C9 0.034(4) 0.033(4) 0.029(4) -0.007(3) 0.004(3) -0.018(3)
C10 0.014(3) 0.027(4) 0.029(3) 0.002(3) 0.001(3) -0.010(3)
C11 0.030(4) 0.039(4) 0.022(3) 0.002(3) 0.000(3) -0.022(3)
C12 0.034(4) 0.061(5) 0.037(4) 0.001(4) -0.003(4) -0.033(4)
C13 0.018(4) 0.089(7) 0.044(5) 0.002(5) -0.002(4) -0.007(5)
C14 0.019(4) 0.062(6) 0.076(6) -0.019(5) -0.010(4) 0.003(4)
C15 0.020(4) 0.036(4) 0.053(5) -0.016(4) 0.003(3) 0.000(3)
C16 0.033(4) 0.037(4) 0.028(4) -0.010(3) 0.004(3) -0.013(3)
C17 0.047(5) 0.029(4) 0.029(4) 0.009(3) 0.001(3) -0.019(4)
C18 0.030(4) 0.022(4) 0.047(5) 0.012(3) -0.010(3) -0.009(3)
C19 0.026(4) 0.023(4) 0.049(5) -0.010(3) 0.002(3) -0.008(3)
C20 0.063(6) 0.016(4) 0.071(6) -0.011(4) 0.011(5) -0.008(4)
C21 0.088(7) 0.030(5) 0.056(6) -0.020(4) 0.021(5) -0.007(5)
C22 0.058(5) 0.031(4) 0.042(5) -0.013(4) 0.019(4) -0.010(4)
C23 0.105(8) 0.040(5) 0.040(5) -0.017(4) 0.029(5) -0.015(5)
C24 0.109(8) 0.037(5) 0.030(4) -0.008(4) 0.025(5) -0.015(5)
C25 0.064(6) 0.022(4) 0.040(4) 0.001(3) 0.014(4) -0.009(4)
C26 0.033(4) 0.021(3) 0.029(4) -0.005(3) 0.000(3) -0.003(3)
C27 0.015(3) 0.022(3) 0.035(4) -0.009(3) 0.006(3) -0.004(3)
C28 0.041(4) 0.022(4) 0.030(4) -0.007(3) 0.004(3) 0.004(3)
C29 0.061(5) 0.035(4) 0.036(4) -0.004(3) -0.010(4) 0.002(4)
C30 0.093(7) 0.064(6) 0.048(5) -0.013(4) -0.017(5) -0.003(5)
C31 0.116(8) 0.059(6) 0.052(5) -0.012(5) 0.007(6) 0.005(6)
C32 0.080(6) 0.044(5) 0.079(6) -0.001(4) 0.035(5) -0.009(5)
C33 0.062(5) 0.038(4) 0.048(5) 0.000(4) 0.019(4) -0.015(4)
C34 0.022(3) 0.026(4) 0.022(3) -0.011(3) -0.004(3) 0.004(3)
C35 0.031(4) 0.022(4) 0.047(4) -0.024(3) 0.000(3) -0.001(3)
C36 0.011(3) 0.054(5) 0.042(4) -0.027(4) -0.007(3) 0.008(3)
C37 0.022(4) 0.054(5) 0.043(4) -0.026(4) 0.005(3) -0.005(4)
C38 0.028(4) 0.033(4) 0.041(4) -0.013(3) 0.000(3) -0.011(3)
C39 0.025(4) 0.025(4) 0.034(4) -0.014(3) 0.003(3) -0.003(3)
C40 0.037(5) 0.039(5) 0.083(7) 0.007(4) -0.014(5) -0.020(4)
C41 0.039(5) 0.029(5) 0.112(8) 0.019(5) -0.015(6) -0.017(4)
C42 0.026(5) 0.030(5) 0.150(11) -0.018(6) -0.036(6) 0.000(4)
C43 0.026(4) 0.029(4) 0.086(7) -0.008(4) -0.030(4) 0.001(4)
C44 0.043(5) 0.059(6) 0.098(8) -0.059(6) -0.042(6) 0.017(5)
C45 0.045(6) 0.074(7) 0.079(7) -0.045(6) -0.037(5) 0.015(5)
C46 0.027(4) 0.054(5) 0.052(5) -0.038(4) -0.021(4) 0.014(4)
C47 0.046(6) 0.107(8) 0.034(5) -0.033(5) -0.013(4) 0.006(6)
C48 0.046(5) 0.066(6) 0.038(5) -0.021(4) -0.004(4) 0.001(5)
C49 0.036(4) 0.038(4) 0.044(5) -0.017(4) -0.001(4) -0.005(4)
C50 0.023(4) 0.033(4) 0.059(5) -0.023(4) -0.022(4) 0.005(3)
C51 0.023(4) 0.032(4) 0.069(6) -0.029(4) -0.019(4) 0.003(3)
C52 0.016(3) 0.028(3) 0.015(3) -0.002(3) 0.006(2) -0.007(3)
C53 0.040(4) 0.037(4) 0.031(4) -0.012(3) -0.019(3) 0.000(4)
C54 0.072(7) 0.042(5) 0.071(6) -0.035(5) -0.030(5) 0.028(5)
C55 0.035(5) 0.055(5) 0.039(5) -0.011(4) -0.008(4) 0.014(4)
C56 0.026(4) 0.048(5) 0.029(4) -0.006(3) -0.002(3) -0.014(4)
C57 0.028(4) 0.035(4) 0.043(4) -0.015(3) -0.006(3) -0.005(3)
C58 0.020(3) 0.029(4) 0.023(3) -0.004(3) -0.001(3) -0.007(3)
C59 0.034(4) 0.042(4) 0.026(4) -0.010(3) 0.004(3) -0.009(4)
C60 0.065(6) 0.034(4) 0.036(4) -0.002(4) 0.010(4) -0.018(4)
C61 0.060(6) 0.028(4) 0.048(5) -0.005(4) 0.017(4) -0.022(4)
C62 0.067(6) 0.037(4) 0.033(4) -0.020(3) 0.012(4) -0.026(4)
C63 0.031(4) 0.028(4) 0.021(3) -0.008(3) 0.002(3) -0.004(3)
C64 0.039(5) 0.059(5) 0.048(5) 0.003(4) -0.005(4) -0.023(4)
C65 0.061(6) 0.063(6) 0.054(6) 0.023(5) -0.006(5) -0.030(5)
C66 0.052(6) 0.056(5) 0.042(5) 0.013(4) -0.016(4) -0.007(5)
C67 0.035(4) 0.045(5) 0.039(4) -0.004(4) -0.009(4) -0.010(4)
C68 0.035(5) 0.074(6) 0.043(5) -0.015(5) -0.017(4) 0.000(5)
C69 0.020(4) 0.073(6) 0.041(5) -0.006(4) -0.011(4) -0.003(4)
C70 0.024(4) 0.065(5) 0.040(4) -0.024(4) 0.003(3) -0.014(4)
C71 0.026(4) 0.084(7) 0.046(5) -0.020(5) -0.004(4) -0.020(4)
C72 0.036(5) 0.077(6) 0.038(4) -0.013(4) 0.005(4) -0.032(5)
C73 0.037(4) 0.042(4) 0.033(4) -0.005(3) -0.002(3) -0.016(4)
C74 0.028(4) 0.048(5) 0.025(4) -0.015(3) -0.001(3) -0.014(4)
C75 0.026(4) 0.047(5) 0.024(4) -0.008(3) -0.001(3) -0.004(3)

loop_
_atom_type_symbol
_atom_type_description
_atom_type_scat_dispersion_real
_atom_type_scat_dispersion_imag
_atom_type_scat_source
C C 0.0033 0.0016 'International Tables Vol C Tables 4.2.6.8 and 6.1.1.4'
H H 0.0000 0.0000 'International Tables Vol C Tables 4.2.6.8 and 6.1.1.4'
N N 0.0061 0.0033 'International Tables Vol C Tables 4.2.6.8 and 6.1.1.4'
P P 0.1023 0.0942 'International Tables Vol C Tables 4.2.6.8 and 6.1.1.4'
Cu Cu 0.3201 1.2651 'International Tables Vol C Tables 4.2.6.8 and 6.1.1.4'
I I -0.4742 1.8119 'International Tables Vol C Tables 4.2.6.8 and 6.1.1.4'

loop_
_geom_angle_atom_site_label_1
_geom_angle_atom_site_label_2
_geom_angle_atom_site_label_3
_geom_angle
N5 Cu1 N4 80.7(2)
N5 Cu1 P1 129.74(15)
N4 Cu1 P1 122.57(16)
N5 Cu1 I1 111.21(15)
N4 Cu1 I1 103.02(16)
P1 Cu1 I1 105.75(5)
N6 Cu2 N7 80.6(2)
N6 Cu2 P2 124.95(16)
N7 Cu2 P2 117.82(16)
N6 Cu2 I2 101.82(16)
N7 Cu2 I2 100.84(15)
P2 Cu2 I2 121.74(6)
N8 Cu3 N9 80.2(2)
N8 Cu3 P3 124.47(16)
N9 Cu3 P3 120.68(17)
N8 Cu3 I3 107.24(16)
N9 Cu3 I3 111.69(15)
P3 Cu3 I3 109.51(5)
C4 P1 C10 103.3(3)
C4 P1 C1 106.7(3)
C10 P1 C1 100.2(3)
C4 P1 Cu1 119.4(2)
C10 P1 Cu1 116.0(2)
C1 P1 Cu1 109.16(19)
C52 P2 C58 104.5(3)
C52 P2 C3 101.3(3)
C58 P2 C3 101.0(3)
C52 P2 Cu2 121.1(2)
C58 P2 Cu2 118.8(2)
C3 P2 Cu2 107.0(2)
C34 P3 C2 103.8(3)
C34 P3 C28 104.1(3)
C2 P3 C28 100.9(3)
C34 P3 Cu3 119.7(2)
C2 P3 Cu3 109.5(2)
C28 P3 Cu3 116.6(2)
C1 N1 C2 114.4(5)
C2 N2 C3 116.2(5)
C3 N3 C1 114.9(5)
C25 N4 C26 118.3(6)
C25 N4 Cu1 129.9(5)
C26 N4 Cu1 111.4(4)
C16 N5 C27 118.1(6)
C16 N5 Cu1 129.7(5)
C27 N5 Cu1 112.0(4)
C64 N6 C75 116.9(6)
C64 N6 Cu2 130.0(5)
C75 N6 Cu2 112.7(4)
C73 N7 C74 118.2(6)
C73 N7 Cu2 130.4(5)
C74 N7 Cu2 111.1(4)
C49 N8 C50 116.5(6)
C49 N8 Cu3 129.8(5)
C50 N8 Cu3 113.7(5)
C40 N9 C51 119.3(7)
C40 N9 Cu3 129.8(6)
C51 N9 Cu3 110.9(5)
N1 C1 N3 125.6(5)
N1 C1 P1 122.0(4)
N3 C1 P1 112.1(4)
N2 C2 N1 124.6(5)
N2 C2 P3 116.6(4)
N1 C2 P3 118.4(4)
N3 C3 N2 124.3(6)
N3 C3 P2 120.3(5)
N2 C3 P2 115.3(4)
C5 C4 C9 118.6(6)
C5 C4 P1 125.0(5)
C9 C4 P1 116.1(5)
C4 C5 C6 120.0(6)
C4 C5 H5 120.0
C6 C5 H5 120.0
C7 C6 C5 121.4(6)
C7 C6 H6 119.3
C5 C6 H6 119.3
C6 C7 C8 118.7(6)
C6 C7 H7 120.7
C8 C7 H7 120.7
C9 C8 C7 120.1(6)
C9 C8 H8 120.0
C7 C8 H8 120.0
C8 C9 C4 121.3(6)
C8 C9 H9 119.4
C4 C9 H9 119.4
C15 C10 C11 119.4(6)
C15 C10 P1 117.5(5)
C11 C10 P1 123.1(5)
C12 C11 C10 119.3(7)
C12 C11 H11 120.3
C10 C11 H11 120.3
C11 C12 C13 119.8(7)
C11 C12 H12 120.1
C13 C12 H12 120.1
C14 C13 C12 120.2(7)
C14 C13 H13 119.9
C12 C13 H13 119.9
C13 C14 C15 121.2(8)
C13 C14 H14 119.4
C15 C14 H14 119.4
C10 C15 C14 120.1(7)
C10 C15 H15 119.9
C14 C15 H15 119.9
N5 C16 C17 123.8(6)
N5 C16 H16 118.1
C17 C16 H16 118.1
C18 C17 C16 118.6(6)
C18 C17 H17 120.7
C16 C17 H17 120.7
C17 C18 C19 118.7(6)
C17 C18 H18 120.6
C19 C18 H18 120.6
C27 C19 C18 118.5(6)
C27 C19 C20 118.8(6)
C18 C19 C20 122.7(6)
C21 C20 C19 121.6(7)
C21 C20 H20 119.2
C19 C20 H20 119.2
C20 C21 C22 120.8(7)
C20 C21 H21 119.6
C22 C21 H21 119.6
C23 C22 C26 118.7(7)
C23 C22 C21 122.7(7)
C26 C22 C21 118.6(7)
C24 C23 C22 117.8(7)
C24 C23 H23 121.1
C22 C23 H23 121.1
C23 C24 C25 120.1(7)
C23 C24 H24 120.0
C25 C24 H24 120.0
N4 C25 C24 123.2(7)
N4 C25 H25 118.4
C24 C25 H25 118.4
N4 C26 C22 121.9(6)
N4 C26 C27 118.6(6)
C22 C26 C27 119.4(6)
N5 C27 C19 122.3(6)
N5 C27 C26 117.0(6)
C19 C27 C26 120.7(6)
C29 C28 C33 121.1(7)
C29 C28 P3 123.4(6)
C33 C28 P3 115.5(6)
C28 C29 C30 119.3(9)
C28 C29 H29 120.4
C30 C29 H29 120.4
C31 C30 C29 119.7(10)
C31 C30 H30 120.2
C29 C30 H30 120.2
C30 C31 C32 123.4(10)
C30 C31 H31 118.3
C32 C31 H31 118.3
C31 C32 C33 117.4(10)
C31 C32 H32 121.3
C33 C32 H32 121.3
C28 C33 C32 119.1(9)
C28 C33 H33 120.4
C32 C33 H33 120.4
C35 C34 C39 118.2(6)
C35 C34 P3 118.4(5)
C39 C34 P3 123.4(5)
C36 C35 C34 120.1(6)
C36 C35 H35 119.9
C34 C35 H35 119.9
C37 C36 C35 121.6(6)
C37 C36 H36 119.2
C35 C36 H36 119.2
C36 C37 C38 118.5(7)
C36 C37 H37 120.7
C38 C37 H37 120.7
C39 C38 C37 121.7(7)
C39 C38 H38 119.2
C37 C38 H38 119.2
C38 C39 C34 119.8(6)
C38 C39 H39 120.1
C34 C39 H39 120.1
N9 C40 C41 122.2(9)
N9 C40 H40 118.9
C41 C40 H40 118.9
C42 C41 C40 116.9(8)
C42 C41 H41 121.6
C40 C41 H41 121.6
C41 C42 C43 123.9(9)
C41 C42 H42 118.1
C43 C42 H42 118.1
C42 C43 C44 126.7(9)
C42 C43 C51 115.2(9)
C44 C43 C51 118.2(8)
C45 C44 C43 123.2(9)
C45 C44 H44 118.4
C43 C44 H44 118.4
C44 C45 C46 121.8(10)
C44 C45 H45 119.1
C46 C45 H45 119.1
C47 C46 C50 117.9(7)
C47 C46 C45 125.0(9)
C50 C46 C45 117.1(9)
C48 C47 C46 120.1(8)
C48 C47 H47 120.0
C46 C47 H47 120.0
C47 C48 C49 118.8(9)
C47 C48 H48 120.6
C49 C48 H48 120.6
N8 C49 C48 124.3(7)
N8 C49 H49 117.8
C48 C49 H49 117.8
N8 C50 C51 115.4(7)
N8 C50 C46 122.4(8)
C51 C50 C46 122.2(7)
N9 C51 C50 119.8(6)
N9 C51 C43 122.6(8)
C50 C51 C43 117.5(8)
C57 C52 C53 118.3(6)
C57 C52 P2 123.0(5)
C53 C52 P2 118.7(5)
C52 C53 C54 119.3(7)
C52 C53 H53 120.4
C54 C53 H53 120.4
C55 C54 C53 121.8(7)
C55 C54 H54 119.1
C53 C54 H54 119.1
C54 C55 C56 119.0(7)
C54 C55 H55 120.5
C56 C55 H55 120.5
C55 C56 C57 120.1(7)
C55 C56 H56 120.0
C57 C56 H56 120.0
C52 C57 C56 121.5(7)
C52 C57 H57 119.3
C56 C57 H57 119.3
C63 C58 C59 118.2(6)
C63 C58 P2 123.4(5)
C59 C58 P2 118.4(5)
C60 C59 C58 120.9(7)
C60 C59 H59 119.5
C58 C59 H59 119.5
C61 C60 C59 119.8(7)
C61 C60 H60 120.1
C59 C60 H60 120.1
C60 C61 C62 120.1(7)
C60 C61 H61 120.0
C62 C61 H61 120.0
C61 C62 C63 120.7(7)
C61 C62 H62 119.7
C63 C62 H62 119.7
C58 C63 C62 120.3(6)
C58 C63 H63 119.8
C62 C63 H63 119.8
N6 C64 C65 124.3(7)
N6 C64 H64 117.8
C65 C64 H64 117.8
C66 C65 C64 117.8(8)
C66 C65 H65 121.1
C64 C65 H65 121.1
C65 C66 C67 121.9(7)
C65 C66 H66 119.1
C67 C66 H66 119.1
C68 C67 C75 118.8(7)
C68 C67 C66 125.7(7)
C75 C67 C66 115.5(7)
C69 C68 C67 122.4(7)
C69 C68 H68 118.8
C67 C68 H68 118.8
C68 C69 C70 120.7(7)
C68 C69 H69 119.6
C70 C69 H69 119.6
C74 C70 C71 116.4(7)
C74 C70 C69 119.5(7)
C71 C70 C69 124.0(7)
C72 C71 C70 120.1(7)
C72 C71 H71 120.0
C70 C71 H71 120.0
C71 C72 C73 119.2(7)
C71 C72 H72 120.4
C73 C72 H72 120.4
N7 C73 C72 122.9(7)
N7 C73 H73 118.6
C72 C73 H73 118.6
N7 C74 C70 123.1(7)
N7 C74 C75 118.4(6)
C70 C74 C75 118.4(7)
N6 C75 C67 123.6(6)
N6 C75 C74 116.4(6)
C67 C75 C74 120.0(6)

loop_
_geom_bond_atom_site_label_1
_geom_bond_atom_site_label_2
_geom_bond_distance
I1 Cu1 2.5939(9)
I3 Cu3 2.6135(10)
I2 Cu2 2.6125(10)
Cu1 N5 2.064(5)
Cu1 N4 2.076(5)
Cu1 P1 2.1718(18)
Cu2 N6 2.068(5)
Cu2 N7 2.090(5)
Cu2 P2 2.1782(18)
Cu3 N8 2.071(6)
Cu3 N9 2.083(5)
Cu3 P3 2.1863(19)
P1 C4 1.821(6)
P1 C10 1.822(6)
P1 C1 1.843(6)
P2 C52 1.812(6)
P2 C58 1.823(7)
P2 C3 1.837(6)
P3 C34 1.807(7)
P3 C2 1.832(6)
P3 C28 1.840(7)
N1 C1 1.328(7)
N1 C2 1.353(7)
N2 C2 1.328(7)
N2 C3 1.341(7)
N3 C3 1.329(7)
N3 C1 1.353(7)
N4 C25 1.331(8)
N4 C26 1.340(8)
N5 C16 1.307(8)
N5 C27 1.356(8)
N6 C64 1.325(8)
N6 C75 1.370(8)
N7 C73 1.321(8)
N7 C74 1.365(8)
N8 C49 1.328(9)
N8 C50 1.359(8)
N9 C40 1.327(9)
N9 C51 1.359(9)
C4 C5 1.378(8)
C4 C9 1.382(8)
C5 C6 1.380(9)
C5 H5 0.9500
C6 C7 1.369(9)
C6 H6 0.9500
C7 C8 1.386(9)
C7 H7 0.9500
C8 C9 1.371(9)
C8 H8 0.9500
C9 H9 0.9500
C10 C15 1.381(9)
C10 C11 1.396(8)
C11 C12 1.389(9)
C11 H11 0.9500
C12 C13 1.396(11)
C12 H12 0.9500
C13 C14 1.337(11)
C13 H13 0.9500
C14 C15 1.382(10)
C14 H14 0.9500
C15 H15 0.9500
C16 C17 1.411(9)
C16 H16 0.9500
C17 C18 1.369(10)
C17 H17 0.9500
C18 C19 1.404(9)
C18 H18 0.9500
C19 C27 1.401(9)
C19 C20 1.430(10)
C20 C21 1.348(10)
C20 H20 0.9500
C21 C22 1.449(10)
C21 H21 0.9500
C22 C23 1.408(10)
C22 C26 1.415(9)
C23 C24 1.367(10)
C23 H23 0.9500
C24 C25 1.385(10)
C24 H24 0.9500
C25 H25 0.9500
C26 C27 1.425(9)
C28 C29 1.374(10)
C28 C33 1.375(10)
C29 C30 1.391(11)
C29 H29 0.9500
C30 C31 1.333(14)
C30 H30 0.9500
C31 C32 1.371(14)
C31 H31 0.9500
C32 C33 1.424(11)
C32 H32 0.9500
C33 H33 0.9500
C34 C35 1.393(8)
C34 C39 1.405(8)
C35 C36 1.390(9)
C35 H35 0.9500
C36 C37 1.359(10)
C36 H36 0.9500
C37 C38 1.383(9)
C37 H37 0.9500
C38 C39 1.378(9)
C38 H38 0.9500
C39 H39 0.9500
C40 C41 1.447(12)
C40 H40 0.9500
C41 C42 1.365(13)
C41 H41 0.9500
C42 C43 1.378(13)
C42 H42 0.9500
C43 C44 1.432(13)
C43 C51 1.452(10)
C44 C45 1.297(13)
C44 H44 0.9500
C45 C46 1.448(12)
C45 H45 0.9500
C46 C47 1.381(12)
C46 C50 1.418(10)
C47 C48 1.349(12)
C47 H47 0.9500
C48 C49 1.393(10)
C48 H48 0.9500
C49 H49 0.9500
C50 C51 1.415(11)
C52 C57 1.373(9)
C52 C53 1.375(9)
C53 C54 1.415(10)
C53 H53 0.9500
C54 C55 1.339(11)
C54 H54 0.9500
C55 C56 1.371(10)
C55 H55 0.9500
C56 C57 1.388(9)
C56 H56 0.9500
C57 H57 0.9500
C58 C63 1.377(8)
C58 C59 1.403(9)
C59 C60 1.392(10)
C59 H59 0.9500
C60 C61 1.360(10)
C60 H60 0.9500
C61 C62 1.378(9)
C61 H61 0.9500
C62 C63 1.390(9)
C62 H62 0.9500
C63 H63 0.9500
C64 C65 1.417(10)
C64 H64 0.9500
C65 C66 1.342(11)
C65 H65 0.9500
C66 C67 1.422(10)
C66 H66 0.9500
C67 C68 1.414(10)
C67 C75 1.415(9)
C68 C69 1.314(11)
C68 H68 0.9500
C69 C70 1.440(10)
C69 H69 0.9500
C70 C74 1.414(9)
C70 C71 1.416(10)
C71 C72 1.364(11)
C71 H71 0.9500
C72 C73 1.409(10)
C72 H72 0.9500
C73 H73 0.9500
C74 C75 1.430(9)

loop_
_geom_torsion_atom_site_label_1
_geom_torsion_atom_site_label_2
_geom_torsion_atom_site_label_3
_geom_torsion_atom_site_label_4
_geom_torsion
C2 N1 C1 N3 -1.4(8)
C2 N1 C1 P1 -175.4(4)
C3 N3 C1 N1 1.8(8)
C3 N3 C1 P1 176.3(4)
C4 P1 C1 N1 -28.3(5)
C10 P1 C1 N1 -135.6(5)
Cu1 P1 C1 N1 102.0(5)
C4 P1 C1 N3 156.9(4)
C10 P1 C1 N3 49.6(5)
Cu1 P1 C1 N3 -72.7(4)
C3 N2 C2 N1 -0.3(9)
C3 N2 C2 P3 171.9(4)
C1 N1 C2 N2 0.6(9)
C1 N1 C2 P3 -171.4(4)
C34 P3 C2 N2 127.2(5)
C28 P3 C2 N2 19.6(6)
Cu3 P3 C2 N2 -103.9(5)
C34 P3 C2 N1 -60.1(5)
C28 P3 C2 N1 -167.7(5)
Cu3 P3 C2 N1 68.8(5)
C1 N3 C3 N2 -1.4(9)
C1 N3 C3 P2 -179.3(4)
C2 N2 C3 N3 0.8(9)
C2 N2 C3 P2 178.7(4)
C52 P2 C3 N3 -15.5(6)
C58 P2 C3 N3 -122.9(5)
Cu2 P2 C3 N3 112.1(5)
C52 P2 C3 N2 166.4(5)
C58 P2 C3 N2 59.0(5)
Cu2 P2 C3 N2 -65.9(5)
C10 P1 C4 C5 74.6(6)
C1 P1 C4 C5 -30.5(6)
Cu1 P1 C4 C5 -154.8(5)
C10 P1 C4 C9 -98.6(5)
C1 P1 C4 C9 156.3(5)
Cu1 P1 C4 C9 32.0(6)
C9 C4 C5 C6 -1.2(9)
P1 C4 C5 C6 -174.3(5)
C4 C5 C6 C7 1.3(11)
C5 C6 C7 C8 -1.4(11)
C6 C7 C8 C9 1.4(11)
C7 C8 C9 C4 -1.4(11)
C5 C4 C9 C8 1.3(10)
P1 C4 C9 C8 174.9(5)
C4 P1 C10 C15 117.3(5)
C1 P1 C10 C15 -132.7(5)
Cu1 P1 C10 C15 -15.3(6)
C4 P1 C10 C11 -60.0(6)
C1 P1 C10 C11 50.0(6)
Cu1 P1 C10 C11 167.3(5)
C15 C10 C11 C12 0.4(9)
P1 C10 C11 C12 177.7(5)
C10 C11 C12 C13 -0.7(10)
C11 C12 C13 C14 0.0(12)
C12 C13 C14 C15 1.1(13)
C11 C10 C15 C14 0.7(10)
P1 C10 C15 C14 -176.8(6)
C13 C14 C15 C10 -1.4(12)
C27 N5 C16 C17 0.1(10)
Cu1 N5 C16 C17 175.5(5)
N5 C16 C17 C18 -0.5(11)
C16 C17 C18 C19 0.4(11)
C17 C18 C19 C27 0.1(10)
C17 C18 C19 C20 -178.4(7)
C27 C19 C20 C21 -1.8(12)
C18 C19 C20 C21 176.7(8)
C19 C20 C21 C22 1.1(14)
C20 C21 C22 C23 -179.5(9)
C20 C21 C22 C26 1.7(14)
C26 C22 C23 C24 1.5(14)
C21 C22 C23 C24 -177.4(9)
C22 C23 C24 C25 -3.2(15)
C26 N4 C25 C24 -0.7(12)
Cu1 N4 C25 C24 -172.5(7)
C23 C24 C25 N4 3.0(15)
C25 N4 C26 C22 -1.0(11)
Cu1 N4 C26 C22 172.2(6)
C25 N4 C26 C27 -177.9(6)
Cu1 N4 C26 C27 -4.7(8)
C23 C22 C26 N4 0.7(12)
C21 C22 C26 N4 179.6(7)
C23 C22 C26 C27 177.5(8)
C21 C22 C26 C27 -3.6(12)
C16 N5 C27 C19 0.4(10)
Cu1 N5 C27 C19 -175.8(5)
C16 N5 C27 C26 178.7(6)
Cu1 N5 C27 C26 2.6(7)
C18 C19 C27 N5 -0.5(10)
C20 C19 C27 N5 178.1(7)
C18 C19 C27 C26 -178.8(6)
C20 C19 C27 C26 -0.2(10)
N4 C26 C27 N5 1.5(9)
C22 C26 C27 N5 -175.4(7)
N4 C26 C27 C19 179.9(6)
C22 C26 C27 C19 2.9(10)
C34 P3 C28 C29 -5.2(7)
C2 P3 C28 C29 102.2(6)
Cu3 P3 C28 C29 -139.3(6)
C34 P3 C28 C33 176.8(5)
C2 P3 C28 C33 -75.8(6)
Cu3 P3 C28 C33 42.7(6)
C33 C28 C29 C30 -1.6(11)
P3 C28 C29 C30 -179.5(6)
C28 C29 C30 C31 2.8(13)
C29 C30 C31 C32 -3.0(16)
C30 C31 C32 C33 1.9(16)
C29 C28 C33 C32 0.5(11)
P3 C28 C33 C32 178.5(6)
C31 C32 C33 C28 -0.6(13)
C2 P3 C34 C35 165.2(5)
C28 P3 C34 C35 -89.7(5)
Cu3 P3 C34 C35 42.7(6)
C2 P3 C34 C39 -16.1(6)
C28 P3 C34 C39 89.1(6)
Cu3 P3 C34 C39 -138.5(5)
C39 C34 C35 C36 -0.7(10)
P3 C34 C35 C36 178.1(5)
C34 C35 C36 C37 0.4(11)
C35 C36 C37 C38 0.3(11)
C36 C37 C38 C39 -0.7(11)
C37 C38 C39 C34 0.4(10)
C35 C34 C39 C38 0.3(9)
P3 C34 C39 C38 -178.4(5)
C51 N9 C40 C41 1.3(11)
Cu3 N9 C40 C41 -176.7(5)
N9 C40 C41 C42 -1.2(12)
C40 C41 C42 C43 1.4(13)
C41 C42 C43 C44 179.2(8)
C41 C42 C43 C51 -1.6(12)
C42 C43 C44 C45 179.0(8)
C51 C43 C44 C45 -0.2(12)
C43 C44 C45 C46 2.0(14)
C44 C45 C46 C47 179.1(8)
C44 C45 C46 C50 -1.4(12)
C50 C46 C47 C48 1.2(12)
C45 C46 C47 C48 -179.3(8)
C46 C47 C48 C49 -0.2(13)
C50 N8 C49 C48 2.7(11)
Cu3 N8 C49 C48 179.8(6)
C47 C48 C49 N8 -2.0(13)
C49 N8 C50 C51 179.5(6)
Cu3 N8 C50 C51 2.0(8)
C49 N8 C50 C46 -1.5(10)
Cu3 N8 C50 C46 -179.0(5)
C47 C46 C50 N8 -0.4(11)
C45 C46 C50 N8 -179.9(6)
C47 C46 C50 C51 178.5(7)
C45 C46 C50 C51 -1.1(10)
C40 N9 C51 C50 -178.4(6)
Cu3 N9 C51 C50 -0.1(8)
C40 N9 C51 C43 -1.6(10)
Cu3 N9 C51 C43 176.7(5)
N8 C50 C51 N9 -1.3(10)
C46 C50 C51 N9 179.7(6)
N8 C50 C51 C43 -178.3(6)
C46 C50 C51 C43 2.8(10)
C42 C43 C51 N9 1.7(10)
C44 C43 C51 N9 -179.0(7)
C42 C43 C51 C50 178.6(7)
C44 C43 C51 C50 -2.2(10)
C58 P2 C52 C57 35.9(6)
C3 P2 C52 C57 -68.7(6)
Cu2 P2 C52 C57 173.4(5)
C58 P2 C52 C53 -144.7(5)
C3 P2 C52 C53 110.6(5)
Cu2 P2 C52 C53 -7.3(6)
C57 C52 C53 C54 1.2(11)
P2 C52 C53 C54 -178.2(6)
C52 C53 C54 C55 -0.4(14)
C53 C54 C55 C56 0.2(14)
C54 C55 C56 C57 -0.9(12)
C53 C52 C57 C56 -1.9(10)
P2 C52 C57 C56 177.4(5)
C55 C56 C57 C52 1.8(11)
C52 P2 C58 C63 -80.6(6)
C3 P2 C58 C63 24.3(6)
Cu2 P2 C58 C63 140.8(5)
C52 P2 C58 C59 98.3(5)
C3 P2 C58 C59 -156.9(5)
Cu2 P2 C58 C59 -40.3(6)
C63 C58 C59 C60 1.8(10)
P2 C58 C59 C60 -177.2(6)
C58 C59 C60 C61 -1.7(11)
C59 C60 C61 C62 1.0(12)
C60 C61 C62 C63 -0.5(12)
C59 C58 C63 C62 -1.2(10)
P2 C58 C63 C62 177.6(5)
C61 C62 C63 C58 0.7(11)
C75 N6 C64 C65 0.0(12)
Cu2 N6 C64 C65 171.8(7)
N6 C64 C65 C66 -1.9(15)
C64 C65 C66 C67 2.0(15)
C65 C66 C67 C68 -178.4(9)
C65 C66 C67 C75 -0.3(13)
C75 C67 C68 C69 4.1(13)
C66 C67 C68 C69 -177.9(9)
C67 C68 C69 C70 -4.1(14)
C68 C69 C70 C74 2.2(12)
C68 C69 C70 C71 -178.4(8)
C74 C70 C71 C72 -1.5(12)
C69 C70 C71 C72 179.1(8)
C70 C71 C72 C73 0.0(12)
C74 N7 C73 C72 1.6(10)
Cu2 N7 C73 C72 -171.8(5)
C71 C72 C73 N7 0.0(12)
C73 N7 C74 C70 -3.2(10)
Cu2 N7 C74 C70 171.4(5)
C73 N7 C74 C75 179.8(6)
Cu2 N7 C74 C75 -5.6(8)
C71 C70 C74 N7 3.1(11)
C69 C70 C74 N7 -177.4(7)
C71 C70 C74 C75 -179.9(7)
C69 C70 C74 C75 -0.4(11)
C64 N6 C75 C67 1.8(11)
Cu2 N6 C75 C67 -171.4(6)
C64 N6 C75 C74 -179.4(7)
Cu2 N6 C75 C74 7.4(8)
C68 C67 C75 N6 176.5(7)
C66 C67 C75 N6 -1.7(11)
C68 C67 C75 C74 -2.2(11)
C66 C67 C75 C74 179.5(7)
N7 C74 C75 N6 -1.2(10)
C70 C74 C75 N6 -178.3(6)
N7 C74 C75 C67 177.7(6)
C70 C74 C75 C67 0.5(10)
